data_1545545
loop_
_publ_author_name
'Southern, Scott Alexander'
'Errulat, Dylan'
'Frost, Jamie'
'Gabidullin, Bulat'
'Bryce, David L.'

_publ_section_title
;
 FDHALO17: Prospects for 207Pb Solid-State NMR Studies of Lead Tetrel
 Bonds
;
_journal_name_full 'Faraday Discuss.'
_journal_paper_doi 10.1039/C7FD00087A
_journal_year 2017
_chemical_formula_sum 'C16 H15 N6 O2 Pb S2'
_chemical_formula_weight 594.65
_space_group_crystal_system monoclinic
_space_group_IT_number 14
_space_group_name_Hall '-P 2ybc'
_space_group_name_H-M_alt 'P 1 21/c 1'
_symmetry_space_group_name_Hall '-P 2ybc'
_symmetry_space_group_name_H-M 'P 1 21/c 1'
_atom_sites_solution_hydrogens mixed
_audit_creation_method SHELXL-2014/7
_audit_update_record
;
2017-03-01 deposited with the CCDC.
2017-03-09 downloaded from the CCDC.
;
_cell_angle_alpha 90
_cell_angle_beta 105.216(3)
_cell_angle_gamma 90
_cell_formula_units_Z 4
_cell_length_a 12.964(4)
_cell_length_b 8.401(3)
_cell_length_c 18.917(6)
_cell_measurement_reflns_used 9871
_cell_measurement_temperature 200(2)
_cell_measurement_theta_max 28.23
_cell_measurement_theta_min 2.23
_cell_volume 1988.0(11)
_computing_cell_refinement 'APEX II (Bruker, 2009)'
_computing_data_collection 'APEX II (Bruker, 2009)'
_computing_data_reduction 'SAINT (Bruker)'
_computing_molecular_graphics 'Mercury (Macrae et al., 2008)'
_computing_publication_material 'CIFTAB (Sheldrick, 1997)'
_computing_structure_refinement 'SHELXL-2014/7 (Sheldrick, 2014)'
_computing_structure_solution 'XT (Sheldrick, 2014)'
_diffrn_ambient_temperature 200(2)
_diffrn_measured_fraction_theta_full 1.000
_diffrn_measured_fraction_theta_max 0.985
_diffrn_measurement_device_type 'Bruker APEX-II CCD'
_diffrn_measurement_method '\w scans'
_diffrn_radiation_type MoK\a
_diffrn_radiation_wavelength 0.71073
_diffrn_reflns_av_R_equivalents 0.0435
_diffrn_reflns_av_unetI/netI 0.0397
_diffrn_reflns_Laue_measured_fraction_full 1.000
_diffrn_reflns_Laue_measured_fraction_max 0.985
_diffrn_reflns_limit_h_max 17
_diffrn_reflns_limit_h_min -16
_diffrn_reflns_limit_k_max 11
_diffrn_reflns_limit_k_min -11
_diffrn_reflns_limit_l_max 24
_diffrn_reflns_limit_l_min -25
_diffrn_reflns_number 22625
_diffrn_reflns_point_group_measured_fraction_full 1.000
_diffrn_reflns_point_group_measured_fraction_max 0.985
_diffrn_reflns_theta_full 25.242
_diffrn_reflns_theta_max 28.302
_diffrn_reflns_theta_min 1.628
_exptl_absorpt_coefficient_mu 8.721
_exptl_absorpt_correction_T_max 0.7457
_exptl_absorpt_correction_T_min 0.3479
_exptl_absorpt_correction_type multi-scan
_exptl_absorpt_process_details 'SADABS, Bruker (2003)'
_exptl_crystal_colour yellow
_exptl_crystal_density_diffrn 1.987
_exptl_crystal_description plate
_exptl_crystal_F_000 1132
_exptl_crystal_size_max 0.972
_exptl_crystal_size_mid 0.234
_exptl_crystal_size_min 0.060
_refine_diff_density_max 0.950
_refine_diff_density_min -1.310
_refine_diff_density_rms 0.179
_refine_ls_extinction_method none
_refine_ls_goodness_of_fit_ref 1.038
_refine_ls_hydrogen_treatment mixed
_refine_ls_matrix_type full
_refine_ls_number_parameters 249
_refine_ls_number_reflns 4871
_refine_ls_number_restraints 1
_refine_ls_restrained_S_all 1.038
_refine_ls_R_factor_all 0.0310
_refine_ls_R_factor_gt 0.0253
_refine_ls_shift/su_max 0.002
_refine_ls_shift/su_mean 0.000
_refine_ls_structure_factor_coef Fsqd
_refine_ls_weighting_details 'w=1/[\s^2^(Fo^2^)+(0.0398P)^2^] where P=(Fo^2^+2Fc^2^)/3'
_refine_ls_weighting_scheme calc
_refine_ls_wR_factor_gt 0.0682
_refine_ls_wR_factor_ref 0.0715
_reflns_Friedel_coverage 0.000
_reflns_number_gt 4278
_reflns_number_total 4871
_reflns_threshold_expression 'I > 2\s(I)'
_cod_data_source_file c7fd00087a2.cif
_cod_data_source_block shelx
_cod_original_cell_volume 1987.9(11)
_cod_database_code 1545545
_shelx_shelxl_version_number 2014/7
_shelx_space_group_comment
;
The symmetry employed for this shelxl refinement is uniquely defined
by the following loop, which should always be used as a source of
symmetry information in preference to the above space-group names.
They are only intended as comments.
;
_shelx_estimated_absorpt_t_min 0.043
_shelx_estimated_absorpt_t_max 0.623

loop_
_space_group_symop_operation_xyz
'x, y, z'
'-x, y+1/2, -z+1/2'
'-x, -y, -z'
'x, -y-1/2, z-1/2'

loop_
_atom_site_label
_atom_site_type_symbol
_atom_site_fract_x
_atom_site_fract_y
_atom_site_fract_z
_atom_site_U_iso_or_equiv
_atom_site_adp_type
_atom_site_occupancy
_atom_site_site_symmetry_order
_atom_site_calc_flag
_atom_site_refinement_flags_posn
_atom_site_refinement_flags_adp
Pb1 Pb 0.09032(2) 0.56575(2) 0.29651(2) 0.02654(6) Uani 1 1 d . .
S1 S 0.02137(7) 0.86499(11) 0.35844(5) 0.02926(19) Uani 1 1 d . .
S2 S 0.19413(8) 0.25333(11) 0.28863(6) 0.0403(2) Uani 1 1 d . .
C1 C 0.4715(3) 0.7672(5) 0.4194(2) 0.0454(10) Uani 1 1 d . .
H1 H 0.4468 0.7735 0.3676 0.055 Uiso 1 1 calc R U
C2 C 0.5697(3) 0.8286(6) 0.4553(3) 0.0544(12) Uani 1 1 d . .
H2 H 0.6135 0.8751 0.4278 0.065 Uiso 1 1 calc R U
N3 N 0.6038(3) 0.8237(4) 0.5275(2) 0.0444(9) Uani 1 1 d . .
C4 C 0.5452(3) 0.7573(6) 0.5685(3) 0.0500(11) Uani 1 1 d . .
H4 H 0.5716 0.7549 0.6203 0.060 Uiso 1 1 calc R U
C5 C 0.4461(3) 0.6921(5) 0.5352(2) 0.0420(10) Uani 1 1 d . .
H5 H 0.4042 0.6450 0.5639 0.050 Uiso 1 1 calc R U
C6 C 0.4092(3) 0.6963(4) 0.4597(2) 0.0308(8) Uani 1 1 d . .
C7 C 0.3015(3) 0.6299(4) 0.4200(2) 0.0284(7) Uani 1 1 d . .
O8 O 0.26785(19) 0.6602(3) 0.35242(14) 0.0347(6) Uani 1 1 d . .
N9 N 0.2563(2) 0.5456(3) 0.46259(17) 0.0274(6) Uani 1 1 d . .
N10 N 0.1560(2) 0.4923(3) 0.42386(15) 0.0243(6) Uani 1 1 d . .
C11 C 0.1062(3) 0.3963(4) 0.45758(18) 0.0237(7) Uani 1 1 d . .
C12 C 0.1520(3) 0.3380(4) 0.53413(19) 0.0315(8) Uani 1 1 d . .
H12A H 0.2182 0.3959 0.5564 0.047 Uiso 1 1 calc R U
H12B H 0.1674 0.2239 0.5332 0.047 Uiso 1 1 calc R U
H12C H 0.1003 0.3559 0.5630 0.047 Uiso 1 1 calc R U
C13 C -0.0018(3) 0.3453(4) 0.41648(18) 0.0238(7) Uani 1 1 d . .
C14 C -0.0636(3) 0.2431(4) 0.4452(2) 0.0321(8) Uani 1 1 d . .
H14 H -0.0360 0.1998 0.4928 0.038 Uiso 1 1 calc R U
C15 C -0.1660(3) 0.2033(5) 0.4048(2) 0.0392(9) Uani 1 1 d . .
H15 H -0.2087 0.1322 0.4241 0.047 Uiso 1 1 calc R U
C16 C -0.2046(3) 0.2683(4) 0.3365(2) 0.0318(8) Uani 1 1 d . .
H16 H -0.2748 0.2443 0.3081 0.038 Uiso 1 1 calc R U
C17 C -0.1393(3) 0.3699(4) 0.3096(2) 0.0293(7) Uani 1 1 d . .
H17 H -0.1658 0.4142 0.2621 0.035 Uiso 1 1 calc R U
N18 N -0.0404(2) 0.4073(3) 0.34842(17) 0.0255(6) Uani 1 1 d . .
C19 C 0.1338(3) 0.9454(4) 0.4058(2) 0.0293(8) Uani 1 1 d . .
N20 N 0.2125(3) 1.0042(5) 0.4398(2) 0.0467(9) Uani 1 1 d . .
C21 C 0.2523(3) 0.3247(5) 0.2272(2) 0.0388(9) Uani 1 1 d . .
N22 N 0.2931(3) 0.3751(5) 0.1847(2) 0.0579(10) Uani 1 1 d . .
C24 C 0.5455(7) 0.5149(10) 0.2625(5) 0.110(3) Uani 1 1 d . .
H24A H 0.5811 0.6018 0.2942 0.165 Uiso 1 1 calc R U
H24B H 0.5989 0.4522 0.2463 0.165 Uiso 1 1 calc R U
H24C H 0.5083 0.4464 0.2897 0.165 Uiso 1 1 calc R U
O23 O 0.4718(5) 0.5779(5) 0.2015(4) 0.1065(19) Uani 1 1 d D .
H23 H 0.426(6) 0.508(9) 0.195(5) 0.160 Uiso 1 1 d D U

loop_
_atom_site_aniso_label
_atom_site_aniso_U_11
_atom_site_aniso_U_22
_atom_site_aniso_U_33
_atom_site_aniso_U_23
_atom_site_aniso_U_13
_atom_site_aniso_U_12
Pb1 0.03050(9) 0.02660(9) 0.02186(9) 0.00047(5) 0.00571(6) -0.00658(5)
S1 0.0257(4) 0.0320(5) 0.0273(4) 0.0009(4) 0.0020(3) -0.0022(3)
S2 0.0420(5) 0.0359(5) 0.0389(5) 0.0000(4) 0.0033(4) 0.0060(4)
C1 0.0304(19) 0.060(3) 0.044(2) 0.007(2) 0.0061(17) -0.0131(18)
C2 0.033(2) 0.052(3) 0.077(4) 0.012(2) 0.012(2) -0.0128(19)
N3 0.0281(16) 0.0386(19) 0.062(2) -0.0088(17) 0.0049(16) -0.0039(14)
C4 0.037(2) 0.064(3) 0.045(3) -0.018(2) 0.0020(19) -0.008(2)
C5 0.0294(18) 0.055(3) 0.040(2) -0.0078(19) 0.0060(16) -0.0134(18)
C6 0.0239(16) 0.0271(17) 0.041(2) -0.0034(15) 0.0071(15) -0.0022(13)
C7 0.0248(16) 0.0277(17) 0.0310(19) -0.0055(15) 0.0041(14) -0.0026(14)
O8 0.0305(13) 0.0429(15) 0.0299(14) 0.0015(11) 0.0066(11) -0.0115(11)
N9 0.0239(14) 0.0296(15) 0.0269(16) -0.0015(11) 0.0034(12) -0.0069(11)
N10 0.0243(14) 0.0237(13) 0.0248(15) -0.0015(12) 0.0062(11) -0.0034(11)
C11 0.0248(16) 0.0231(15) 0.0234(17) -0.0008(13) 0.0067(13) -0.0003(12)
C12 0.0307(17) 0.0358(19) 0.0270(18) 0.0029(15) 0.0057(14) -0.0006(15)
C13 0.0261(16) 0.0214(15) 0.0249(16) -0.0009(13) 0.0083(13) 0.0009(12)
C14 0.0346(18) 0.0357(19) 0.0267(18) 0.0013(15) 0.0092(15) -0.0063(15)
C15 0.038(2) 0.042(2) 0.040(2) 0.0014(18) 0.0125(17) -0.0147(17)
C16 0.0259(16) 0.038(2) 0.0317(19) -0.0071(15) 0.0087(14) -0.0056(15)
C17 0.0262(17) 0.0292(17) 0.0306(19) -0.0025(15) 0.0042(14) 0.0006(14)
N18 0.0250(14) 0.0244(14) 0.0274(16) -0.0020(11) 0.0076(12) -0.0026(11)
C19 0.0291(18) 0.0300(19) 0.030(2) 0.0023(14) 0.0097(15) -0.0017(13)
N20 0.0386(19) 0.049(2) 0.050(2) -0.0098(19) 0.0062(16) -0.0166(17)
C21 0.0328(19) 0.040(2) 0.039(2) -0.0065(18) 0.0008(17) 0.0089(17)
N22 0.050(2) 0.065(3) 0.061(3) 0.001(2) 0.018(2) 0.005(2)
C24 0.102(5) 0.078(4) 0.126(7) 0.008(5) -0.012(5) -0.022(5)
O23 0.083(4) 0.089(4) 0.151(6) 0.045(3) 0.037(4) -0.007(2)

loop_
_atom_type_symbol
_atom_type_description
_atom_type_scat_dispersion_real
_atom_type_scat_dispersion_imag
_atom_type_scat_source
C C 0.0033 0.0016 'International Tables Vol C Tables 4.2.6.8 and 6.1.1.4'
H H 0.0000 0.0000 'International Tables Vol C Tables 4.2.6.8 and 6.1.1.4'
N N 0.0061 0.0033 'International Tables Vol C Tables 4.2.6.8 and 6.1.1.4'
O O 0.0106 0.0060 'International Tables Vol C Tables 4.2.6.8 and 6.1.1.4'
S S 0.1246 0.1234 'International Tables Vol C Tables 4.2.6.8 and 6.1.1.4'
Pb Pb -3.3944 10.1111 'International Tables Vol C Tables 4.2.6.8 and 6.1.1.4'

loop_
_geom_angle_atom_site_label_1
_geom_angle_atom_site_label_2
_geom_angle_atom_site_label_3
_geom_angle
O8 Pb1 N10 66.36(9)
O8 Pb1 N18 131.36(9)
N10 Pb1 N18 65.01(9)
O8 Pb1 S2 85.39(7)
N10 Pb1 S2 77.21(7)
N18 Pb1 S2 85.04(7)
O8 Pb1 S1 84.30(7)
N10 Pb1 S1 83.57(7)
N18 Pb1 S1 89.47(7)
S2 Pb1 S1 160.56(3)
C19 S1 Pb1 104.14(13)
C21 S2 Pb1 90.62(14)
C2 C1 C6 119.2(4)
C2 C1 H1 120.4
C6 C1 H1 120.4
N3 C2 C1 121.0(4)
N3 C2 H2 119.5
C1 C2 H2 119.5
C2 N3 C4 121.6(4)
N3 C4 C5 119.9(4)
N3 C4 H4 120.0
C5 C4 H4 120.0
C6 C5 C4 119.2(4)
C6 C5 H5 120.4
C4 C5 H5 120.4
C5 C6 C1 119.1(3)
C5 C6 C7 122.0(3)
C1 C6 C7 118.9(3)
O8 C7 N9 129.4(3)
O8 C7 C6 117.3(3)
N9 C7 C6 113.3(3)
C7 O8 Pb1 114.6(2)
C7 N9 N10 110.8(3)
C11 N10 N9 117.2(3)
C11 N10 Pb1 123.9(2)
N9 N10 Pb1 118.7(2)
N10 C11 C13 116.5(3)
N10 C11 C12 123.8(3)
C13 C11 C12 119.7(3)
C11 C12 H12A 109.5
C11 C12 H12B 109.5
H12A C12 H12B 109.5
C11 C12 H12C 109.5
H12A C12 H12C 109.5
H12B C12 H12C 109.5
N18 C13 C14 120.4(3)
N18 C13 C11 116.8(3)
C14 C13 C11 122.8(3)
C13 C14 C15 120.2(3)
C13 C14 H14 119.9
C15 C14 H14 119.9
C16 C15 C14 118.9(3)
C16 C15 H15 120.5
C14 C15 H15 120.5
C15 C16 C17 118.9(3)
C15 C16 H16 120.6
C17 C16 H16 120.6
N18 C17 C16 122.2(3)
N18 C17 H17 118.9
C16 C17 H17 118.9
C17 N18 C13 119.5(3)
C17 N18 Pb1 123.4(2)
C13 N18 Pb1 116.7(2)
N20 C19 S1 178.8(4)
N22 C21 S2 179.6(4)
O23 C24 H24A 109.5
O23 C24 H24B 109.5
H24A C24 H24B 109.5
O23 C24 H24C 109.5
H24A C24 H24C 109.5
H24B C24 H24C 109.5
C24 O23 H23 99(7)

loop_
_geom_bond_atom_site_label_1
_geom_bond_atom_site_label_2
_geom_bond_distance
Pb1 O8 2.401(2)
Pb1 N10 2.415(3)
Pb1 N18 2.546(3)
Pb1 S2 2.9710(13)
Pb1 S1 3.0068(12)
S1 C19 1.643(4)
S2 C21 1.655(5)
C1 C2 1.376(5)
C1 C6 1.383(5)
C1 H1 0.9500
C2 N3 1.321(6)
C2 H2 0.9500
N3 C4 1.341(6)
C4 C5 1.387(5)
C4 H4 0.9500
C5 C6 1.381(5)
C5 H5 0.9500
C6 C7 1.508(4)
C7 O8 1.263(4)
C7 N9 1.320(5)
N9 N10 1.389(4)
N10 C11 1.299(4)
C11 C13 1.476(4)
C11 C12 1.496(5)
C12 H12A 0.9800
C12 H12B 0.9800
C12 H12C 0.9800
C13 N18 1.357(4)
C13 C14 1.379(5)
C14 C15 1.388(5)
C14 H14 0.9500
C15 C16 1.370(5)
C15 H15 0.9500
C16 C17 1.389(5)
C16 H16 0.9500
C17 N18 1.337(4)
C17 H17 0.9500
C19 N20 1.164(5)
C21 N22 1.152(6)
C24 O23 1.394(9)
C24 H24A 0.9800
C24 H24B 0.9800
C24 H24C 0.9800
O23 H23 0.83(2)

loop_
_geom_hbond_atom_site_label_D
_geom_hbond_atom_site_label_H
_geom_hbond_atom_site_label_A
_geom_hbond_distance_DH
_geom_hbond_distance_HA
_geom_hbond_distance_DA
_geom_hbond_angle_DHA
_geom_hbond_site_symmetry_A
C4 H4 O23 0.95 2.65 3.227(7) 119.2 4_576
C14 H14 S1 0.95 2.82 3.722(4) 158.3 3_566
C17 H17 S2 0.95 3.00 3.694(4) 131.2 2
O23 H23 N22 0.83(2) 2.01(3) 2.826(7) 167(11) .

loop_
_geom_torsion_atom_site_label_1
_geom_torsion_atom_site_label_2
_geom_torsion_atom_site_label_3
_geom_torsion_atom_site_label_4
_geom_torsion
C6 C1 C2 N3 -1.5(7)
C1 C2 N3 C4 0.9(7)
C2 N3 C4 C5 -0.2(6)
N3 C4 C5 C6 0.1(6)
C4 C5 C6 C1 -0.7(6)
C4 C5 C6 C7 -179.0(4)
C2 C1 C6 C5 1.4(6)
C2 C1 C6 C7 179.7(4)
C5 C6 C7 O8 169.7(4)
C1 C6 C7 O8 -8.6(5)
C5 C6 C7 N9 -10.9(5)
C1 C6 C7 N9 170.8(4)
N9 C7 O8 Pb1 5.0(5)
C6 C7 O8 Pb1 -175.6(2)
O8 C7 N9 N10 -2.7(5)
C6 C7 N9 N10 177.9(3)
C7 N9 N10 C11 174.3(3)
C7 N9 N10 Pb1 -1.1(4)
N9 N10 C11 C13 177.9(3)
Pb1 N10 C11 C13 -6.9(4)
N9 N10 C11 C12 -1.6(5)
Pb1 N10 C11 C12 173.6(2)
N10 C11 C13 N18 -2.1(4)
C12 C11 C13 N18 177.5(3)
N10 C11 C13 C14 179.7(3)
C12 C11 C13 C14 -0.8(5)
N18 C13 C14 C15 -0.2(5)
C11 C13 C14 C15 178.0(3)
C13 C14 C15 C16 -0.6(6)
C14 C15 C16 C17 1.0(6)
C15 C16 C17 N18 -0.6(6)
C16 C17 N18 C13 -0.3(5)
C16 C17 N18 Pb1 172.5(3)
C14 C13 N18 C17 0.7(5)
C11 C13 N18 C17 -177.6(3)
C14 C13 N18 Pb1 -172.6(3)
C11 C13 N18 Pb1 9.1(4)
